data_1574131
loop_
_publ_author_name
'Xue, Tianjiao'
'Yang, Qing-Song'
'Li, Lei'
'Chang, Xiao-Yong'
'Ding, You-Song'
'Zheng, Zhiping'

_publ_section_title
;
 Supramolecular assemblies of tetravalent terbium complex units:
 syntheses, structure, and materials properties
;
_journal_issue 16
_journal_name_full 'Chemical Science'
_journal_page_first 6805
_journal_page_last 6811
_journal_paper_doi 10.1039/D4SC08731C
_journal_volume 16
_journal_year 2025
_chemical_formula_moiety 'C88 H72 N2 O4 Si4 Tb, 4(C4 H10 O2)'
_chemical_formula_sum 'C104 H112 N2 O12 Si4 Tb'
_chemical_formula_weight 1853.23
_space_group_crystal_system monoclinic
_space_group_IT_number 15
_space_group_name_Hall '-C 2yc'
_space_group_name_H-M_alt 'C 1 2/c 1'
_atom_sites_solution_hydrogens geom
_audit_creation_date 2025-02-10
_audit_creation_method
;
Olex2 1.5
(compiled 2024.02.16 svn.r378c4104 for OlexSys, GUI svn.r6928)
;
_audit_update_record
;
2025-02-14 deposited with the CCDC.	2025-03-07 downloaded from the CCDC.
;
_cell_angle_alpha 90
_cell_angle_beta 111.8750(10)
_cell_angle_gamma 90
_cell_formula_units_Z 4
_cell_length_a 22.7842(9)
_cell_length_b 18.3307(7)
_cell_length_c 23.9399(8)
_cell_measurement_reflns_used 9607
_cell_measurement_temperature 100.0(2)
_cell_measurement_theta_max 27.54
_cell_measurement_theta_min 2.40
_cell_volume 9278.6(6)
_computing_cell_refinement 'SAINT V8.38A (Bruker, 2018)'
_computing_data_collection 'Apex3 (Bruker 2018)'
_computing_data_reduction 'SAINT V8.38A (Bruker, 2018)'
_computing_molecular_graphics 'Olex2 1.5 (Dolomanov et al., 2009)'
_computing_publication_material 'Olex2 1.5 (Dolomanov et al., 2009)'
_computing_structure_refinement 'SHELXL 2019/2 (Sheldrick, 2015)'
_computing_structure_solution 'ShelXT 2014'
_diffrn_ambient_temperature 100.0(2)
_diffrn_detector 'Bruker PHOTON II area detector'
_diffrn_detector_area_resol_mean 7.9
_diffrn_detector_type 'CMOS area detector'
_diffrn_measured_fraction_theta_full 0.999
_diffrn_measured_fraction_theta_max 0.998
_diffrn_measurement_device 'three-circle diffractometer'
_diffrn_measurement_device_type 'Bruker D8 VENTURE'
_diffrn_measurement_method '\w and \f scans'
_diffrn_radiation_monochromator 'mirror optics'
_diffrn_radiation_probe x-ray
_diffrn_radiation_type MoK\a
_diffrn_radiation_wavelength 0.71073
_diffrn_reflns_av_R_equivalents 0.0401
_diffrn_reflns_av_unetI/netI 0.0321
_diffrn_reflns_Laue_measured_fraction_full 0.999
_diffrn_reflns_Laue_measured_fraction_max 0.998
_diffrn_reflns_limit_h_max 29
_diffrn_reflns_limit_h_min -29
_diffrn_reflns_limit_k_max 22
_diffrn_reflns_limit_k_min -23
_diffrn_reflns_limit_l_max 29
_diffrn_reflns_limit_l_min -31
_diffrn_reflns_number 49787
_diffrn_reflns_point_group_measured_fraction_full 0.999
_diffrn_reflns_point_group_measured_fraction_max 0.998
_diffrn_reflns_theta_full 25.242
_diffrn_reflns_theta_max 27.552
_diffrn_reflns_theta_min 2.404
_diffrn_source 'microfocus Metaljet'
_diffrn_source_type 'Incoatec I\ms'
_exptl_absorpt_coefficient_mu 0.877
_exptl_absorpt_correction_T_max 0.2617
_exptl_absorpt_correction_T_min 0.2172
_exptl_absorpt_correction_type multi-scan
_exptl_absorpt_process_details
;
SADABS-2016/2 (Bruker,2016/2) was used for absorption correction.
wR2(int) was 0.0840 before and 0.0598 after correction.
The Ratio of minimum to maximum transmission is 0.8300.
The \l/2 correction factor is Not present.
;
_exptl_crystal_colour red
_exptl_crystal_colour_primary red
_exptl_crystal_density_diffrn 1.327
_exptl_crystal_description block
_exptl_crystal_F_000 3868
_exptl_crystal_size_max 0.05
_exptl_crystal_size_mid 0.05
_exptl_crystal_size_min 0.05
_refine_diff_density_max 1.129
_refine_diff_density_min -0.781
_refine_diff_density_rms 0.100
_refine_ls_extinction_method none
_refine_ls_goodness_of_fit_ref 1.034
_refine_ls_hydrogen_treatment constr
_refine_ls_matrix_type full
_refine_ls_number_parameters 618
_refine_ls_number_reflns 10686
_refine_ls_number_restraints 163
_refine_ls_restrained_S_all 1.055
_refine_ls_R_factor_all 0.0543
_refine_ls_R_factor_gt 0.0442
_refine_ls_shift/su_max 0.003
_refine_ls_shift/su_mean 0.000
_refine_ls_structure_factor_coef Fsqd
_refine_ls_weighting_details 'w=1/[\s^2^(Fo^2^)+(0.0452P)^2^+58.5606P] where P=(Fo^2^+2Fc^2^)/3'
_refine_ls_weighting_scheme calc
_refine_ls_wR_factor_gt 0.1066
_refine_ls_wR_factor_ref 0.1164
_reflns_Friedel_coverage 0.000
_reflns_number_gt 9433
_reflns_number_total 10686
_reflns_threshold_expression 'I > 2\s(I)'
_cod_data_source_file d4sc08731c2.cif
_cod_data_source_block 20221213_1207_5b_bpb_0m
_cod_depositor_comments 'Adding full bibliography for 1574130--1574134.cif.'
_cod_database_code 1574131
_shelx_shelxl_version_number 2019/2
_shelx_space_group_comment
;
The symmetry employed for this shelxl refinement is uniquely defined
by the following loop, which should always be used as a source of
symmetry information in preference to the above space-group names.
They are only intended as comments.
;
_shelx_estimated_absorpt_t_max 0.957
_shelx_estimated_absorpt_t_min 0.957
_olex2_refinement_description
;
1. Restrained distances
 O45-C47 = O45A-C47A = O45-C25 = O45A-C25A = O11-C3 = O11A-C3A = O11A-C23A =
 O11-C23
 1.42 with sigma of 0.02
 C25A-C23A = C25-C23
 1.52 with sigma of 0.02
 O46A-C58A = O46-C58 = O46-C57 = O46A-C57A = O47A-C56A = O47-C56 = O47-C55 =
 O47A-C55A
 1.42 with sigma of 0.02
 C57A-C56A = C57-C56
 1.52 with sigma of 0.02
 C58A-C57A = C57-C58 = C55A-C56A = C56-C55
 2.4 with sigma of 0.04
 O46A-C56A = O46-C56 = C57A-O47A = C57-O47
 2.46 with sigma of 0.04
 C13-C20 \\sim C5-C20
 with sigma of 0.02
 C21-C5 \\sim C53-C13
 with sigma of 0.02
 C21-C20 \\sim C53-C20
 with sigma of 0.02
2. Uiso/Uaniso restraints and constraints
C5 \\sim C13 \\sim C21 \\sim C53: within 2A with sigma of 0.01 and sigma for
terminal atoms of 0.01 within 2A
O46A \\sim O47A \\sim C55A \\sim C56A \\sim C57A \\sim C58A: within 2A with
sigma of 0.01 and sigma for terminal atoms of 0.02 within 2A
O11 \\sim O45 \\sim C3 \\sim C23 \\sim C25 \\sim C47: within 2A with sigma of
0.01 and sigma for terminal atoms of 0.02 within 2A
Uanis(C9) \\sim Ueq, Uanis(C33) \\sim Ueq, Uanis(C19) \\sim Ueq, Uanis(C27)
\\sim Ueq, Uanis(C36) \\sim Ueq, Uanis(C15) \\sim Ueq: with sigma of 0.01 and
sigma for terminal atoms of 0.01
Uanis(C21) \\sim Ueq, Uanis(C5) \\sim Ueq: with sigma of 0.001 and sigma for
terminal atoms of 0.001
Uanis(C3) = Uanis(C3A)
Uanis(O11) = Uanis(O11A)
Uanis(C23) = Uanis(C23A)
Uanis(C25) = Uanis(C25A)
Uanis(O45) = Uanis(O45A)
Uanis(C47) = Uanis(C47A)
Uanis(C55) = Uanis(C55A)
Uanis(O47) = Uanis(O47A)
Uanis(C56) = Uanis(C56A)
Uanis(C57) = Uanis(C57A)
Uanis(O46) = Uanis(O46A)
Uanis(C58) = Uanis(C58A)
3. Others
 Sof(C5)=Sof(H5)=Sof(C21)=Sof(H21)=Sof(O46A)=Sof(O47A)=Sof(C55A)=Sof(H55D)=
 Sof(H55E)=Sof(H55F)=Sof(C56A)=Sof(H56C)=Sof(H56D)=Sof(C57A)=Sof(H57C)=
 Sof(H57D)=Sof(C58A)=Sof(H58D)=Sof(H58E)=Sof(H58F)=1-FVAR(1)
 Sof(O46)=Sof(O47)=Sof(C13)=Sof(H13)=Sof(C53)=Sof(H53)=Sof(C55)=Sof(H55A)=
 Sof(H55B)=Sof(H55C)=Sof(C56)=Sof(H56A)=Sof(H56B)=Sof(C57)=Sof(H57A)=Sof(H57B)=
 Sof(C58)=Sof(H58A)=Sof(H58B)=Sof(H58C)=FVAR(1)
 Fixed Sof: O11(0.5) O45(0.5) C3(0.5) H3A(0.5) H3B(0.5) H3C(0.5) C23(0.5)
 H23A(0.5) H23B(0.5) C25(0.5) H25A(0.5) H25B(0.5) C47(0.5) H47A(0.5) H47B(0.5)
 H47C(0.5) O11A(0.5) O45A(0.5) C3A(0.5) H3AA(0.5) H3AB(0.5) H3AC(0.5) C23A(0.5)
 H23C(0.5) H23D(0.5) C25A(0.5) H25C(0.5) H25D(0.5) C47A(0.5) H47D(0.5)
 H47E(0.5) H47F(0.5)
4.a Secondary CH2 refined with riding coordinates:
 C56(H56A,H56B), C57(H57A,H57B), C23(H23A,H23B), C25(H25A,H25B), C23A(H23C,
 H23D), C25A(H25C,H25D), C56A(H56C,H56D), C57A(H57C,H57D)
4.b Aromatic/amide H refined with riding coordinates:
 C2(H2), C4(H4), C5(H5), C7(H7), C9(H9), C10(H10), C12(H12), C13(H13),
 C15(H15), C17(H17), C18(H18), C19(H19), C21(H21), C22(H22), C24(H24), C26(H26),
  C27(H27), C28(H28), C29(H29), C30(H30), C31(H31), C32(H32), C33(H33),
 C35(H35), C37(H37), C38(H38), C39(H39), C40(H40), C41(H41), C42(H42), C43(H43),
  C44(H44), C46(H46), C48(H48), C50(H50), C52(H52), C53(H53), C54(H54)
4.c Idealised Me refined as rotating group:
 C55(H55A,H55B,H55C), C58(H58A,H58B,H58C), C3(H3A,H3B,H3C), C47(H47A,H47B,
 H47C), C3A(H3AA,H3AB,H3AC), C47A(H47D,H47E,H47F), C55A(H55D,H55E,H55F),
 C58A(H58D,H58E,H58F)
;
_olex2_submission_special_instructions 'No special instructions were received'

loop_
_space_group_symop_operation_xyz
'x, y, z'
'-x, y, -z+1/2'
'x+1/2, y+1/2, z'
'-x+1/2, y+1/2, -z+1/2'
'-x, -y, -z'
'x, -y, z-1/2'
'-x+1/2, -y+1/2, -z'
'x+1/2, -y+1/2, z-1/2'

loop_
_atom_site_label
_atom_site_type_symbol
_atom_site_fract_x
_atom_site_fract_y
_atom_site_fract_z
_atom_site_U_iso_or_equiv
_atom_site_adp_type
_atom_site_occupancy
_atom_site_site_symmetry_order
_atom_site_calc_flag
_atom_site_refinement_flags_posn
_atom_site_refinement_flags_adp
_atom_site_refinement_flags_occupancy
_atom_site_disorder_assembly
_atom_site_disorder_group
Tb1 Tb 0.500000 0.80258(2) 0.250000 0.02066(7) Uani 1 2 d S T P . .
Si02 Si 0.33188(4) 0.75035(5) 0.19480(4) 0.02309(18) Uani 1 1 d . . . . .
Si03 Si 0.50139(5) 0.92806(5) 0.36980(4) 0.02453(19) Uani 1 1 d . . . . .
O1 O 0.40379(12) 0.77963(12) 0.21772(10) 0.0271(5) Uani 1 1 d . . . . .
O2 O 0.50258(12) 0.87412(12) 0.31656(10) 0.0274(5) Uani 1 1 d . . . . .
O46 O 0.2968(5) 0.3306(5) 0.0956(4) 0.0794(16) Uani 0.462(3) 1 d D . P A 1
O47 O 0.4054(5) 0.3901(6) 0.0856(5) 0.099(2) Uani 0.462(3) 1 d D . P A 1
N1 N 0.49549(13) 0.69975(14) 0.18045(12) 0.0237(5) Uani 1 1 d . . . . .
C1 C 0.49666(15) 0.59970(16) 0.09220(14) 0.0231(6) Uani 1 1 d . . . . .
C2 C 0.2643(2) 0.6277(3) 0.3050(2) 0.0546(12) Uani 1 1 d . . . . .
H2 H 0.234343 0.589749 0.300006 0.065 Uiso 1 1 calc R U . . .
C4 C 0.36992(19) 0.93623(19) 0.29882(15) 0.0329(8) Uani 1 1 d . . . . .
H4 H 0.380536 0.907304 0.271022 0.040 Uiso 1 1 calc R U . . .
C5 C 0.4932(3) 0.5740(3) -0.0112(2) 0.0203(11) Uani 0.538(3) 1 d D U P A 2
H5 H 0.488996 0.624950 -0.019113 0.024 Uiso 0.538(3) 1 calc R U P A 2
C6 C 0.31888(16) 0.67603(18) 0.13714(15) 0.0262(6) Uani 1 1 d . . . . .
C7 C 0.5786(2) 1.0506(2) 0.4262(2) 0.0491(11) Uani 1 1 d . . . . .
H7 H 0.568075 1.039758 0.460182 0.059 Uiso 1 1 calc R U . . .
C8 C 0.41819(17) 0.95932(18) 0.35197(15) 0.0281(7) Uani 1 1 d . . . . .
C9 C 0.1961(4) 0.9448(3) 0.1058(2) 0.081(2) Uani 1 1 d . U . . .
H9 H 0.168868 0.984737 0.088414 0.098 Uiso 1 1 calc R U . . .
C10 C 0.53412(17) 0.58923(19) 0.15282(15) 0.0303(7) Uani 1 1 d . . . . .
H10 H 0.560881 0.547763 0.165131 0.036 Uiso 1 1 calc R U . . .
C12 C 0.45862(17) 0.70877(17) 0.12254(14) 0.0263(7) Uani 1 1 d . . . . .
H12 H 0.431677 0.750205 0.111643 0.032 Uiso 1 1 calc R U . . .
C13 C 0.4424(4) 0.5256(5) -0.0014(4) 0.0429(19) Uani 0.462(3) 1 d D U P A 1
H13 H 0.402673 0.543156 -0.002623 0.052 Uiso 0.462(3) 1 calc R U P A 1
C14 C 0.52866(17) 0.87713(18) 0.44341(14) 0.0275(7) Uani 1 1 d . . . . .
C15 C 0.2130(2) 0.8251(2) 0.14874(18) 0.0465(10) Uani 1 1 d . U . . .
H15 H 0.196345 0.782766 0.160340 0.056 Uiso 1 1 calc R U . . .
C16 C 0.31640(16) 0.71304(18) 0.26104(15) 0.0270(7) Uani 1 1 d . . . . .
C17 C 0.3444(3) 0.7073(3) 0.36926(19) 0.0520(12) Uani 1 1 d . . . . .
H17 H 0.369039 0.724336 0.408495 0.062 Uiso 1 1 calc R U . . .
C18 C 0.45779(17) 0.66062(17) 0.07765(14) 0.0265(7) Uani 1 1 d . . . . .
H18 H 0.430713 0.669293 0.037085 0.032 Uiso 1 1 calc R U . . .
C19 C 0.1725(3) 0.8833(3) 0.1225(2) 0.0703(17) Uani 1 1 d . U . . .
H19 H 0.128919 0.880271 0.116330 0.084 Uiso 1 1 calc R U . . .
C20 C 0.49861(15) 0.54838(16) 0.04496(14) 0.0233(6) Uani 1 1 d D . . . .
C21 C 0.5062(3) 0.4733(3) 0.0561(2) 0.0207(11) Uani 0.538(3) 1 d D U P A 2
H21 H 0.510986 0.454756 0.094571 0.025 Uiso 0.538(3) 1 calc R U P A 2
C22 C 0.59298(18) 0.8626(2) 0.47500(16) 0.0336(8) Uani 1 1 d . . . . .
H22 H 0.623558 0.883406 0.461544 0.040 Uiso 1 1 calc R U . . .
C24 C 0.35263(19) 0.7373(2) 0.31922(16) 0.0344(8) Uani 1 1 d . . . . .
H24 H 0.383203 0.774563 0.324619 0.041 Uiso 1 1 calc R U . . .
C26 C 0.48515(19) 0.8459(2) 0.46468(16) 0.0337(8) Uani 1 1 d . . . . .
H26 H 0.441246 0.854736 0.444063 0.040 Uiso 1 1 calc R U . . .
C27 C 0.3000(3) 0.8901(2) 0.14028(16) 0.0479(11) Uani 1 1 d . U . . .
H27 H 0.343349 0.893092 0.145571 0.057 Uiso 1 1 calc R U . . .
C28 C 0.2962(2) 0.69276(19) 0.07566(16) 0.0356(8) Uani 1 1 d . . . . .
H28 H 0.284374 0.741543 0.063086 0.043 Uiso 1 1 calc R U . . .
C29 C 0.2912(2) 0.9967(2) 0.32589(19) 0.0437(10) Uani 1 1 d . . . . .
H29 H 0.248227 1.008769 0.317414 0.052 Uiso 1 1 calc R U . . .
C30 C 0.33581(17) 0.60334(18) 0.15321(15) 0.0289(7) Uani 1 1 d . . . . .
H30 H 0.351007 0.590082 0.194533 0.035 Uiso 1 1 calc R U . . .
C31 C 0.3084(2) 0.5679(2) 0.05023(18) 0.0425(9) Uani 1 1 d . . . . .
H31 H 0.304915 0.531527 0.020898 0.051 Uiso 1 1 calc R U . . .
C32 C 0.53182(16) 0.63988(19) 0.19477(15) 0.0287(7) Uani 1 1 d . . . . .
H32 H 0.557330 0.631803 0.235889 0.034 Uiso 1 1 calc R U . . .
C33 C 0.2594(4) 0.9487(2) 0.11435(19) 0.0704(18) Uani 1 1 d . U . . .
H33 H 0.275588 0.991319 0.102550 0.084 Uiso 1 1 calc R U . . .
C34 C 0.55560(19) 1.00647(19) 0.37562(17) 0.0336(8) Uani 1 1 d . . . . .
C35 C 0.3380(2) 1.0213(2) 0.37836(19) 0.0429(9) Uani 1 1 d . . . . .
H35 H 0.326987 1.050778 0.405626 0.051 Uiso 1 1 calc R U . . .
C36 C 0.2772(2) 0.82768(19) 0.15833(14) 0.0341(8) Uani 1 1 d . U . . .
C37 C 0.3001(3) 0.6526(3) 0.3618(2) 0.0634(15) Uani 1 1 d . . . . .
H37 H 0.294410 0.632191 0.395905 0.076 Uiso 1 1 calc R U . . .
C38 C 0.3075(2) 0.9543(2) 0.28573(17) 0.0400(9) Uani 1 1 d . . . . .
H38 H 0.275650 0.937873 0.249416 0.048 Uiso 1 1 calc R U . . .
C39 C 0.6169(3) 1.1108(3) 0.4280(3) 0.0672(15) Uani 1 1 d . . . . .
H39 H 0.631868 1.140808 0.462842 0.081 Uiso 1 1 calc R U . . .
C40 C 0.27203(18) 0.6582(2) 0.25487(17) 0.0357(8) Uani 1 1 d . . . . .
H40 H 0.246626 0.641280 0.215798 0.043 Uiso 1 1 calc R U . . .
C41 C 0.6112(3) 1.0835(3) 0.3296(3) 0.081(2) Uani 1 1 d . . . . .
H41 H 0.622541 1.094126 0.296109 0.097 Uiso 1 1 calc R U . . .
C42 C 0.6128(2) 0.8181(2) 0.52566(17) 0.0406(9) Uani 1 1 d . . . . .
H42 H 0.656520 0.808414 0.546349 0.049 Uiso 1 1 calc R U . . .
C43 C 0.6331(3) 1.1266(3) 0.3793(3) 0.0737(18) Uani 1 1 d . . . . .
H43 H 0.659328 1.167288 0.380408 0.088 Uiso 1 1 calc R U . . .
C44 C 0.33103(19) 0.55008(19) 0.11047(17) 0.0357(8) Uani 1 1 d . . . . .
H44 H 0.343368 0.501332 0.122780 0.043 Uiso 1 1 calc R U . . .
C46 C 0.2906(2) 0.6395(2) 0.03259(17) 0.0443(10) Uani 1 1 d . . . . .
H46 H 0.274680 0.651970 -0.008911 0.053 Uiso 1 1 calc R U . . .
C48 C 0.4007(2) 1.0033(2) 0.39129(17) 0.0369(8) Uani 1 1 d . . . . .
H48 H 0.432311 1.020888 0.427253 0.044 Uiso 1 1 calc R U . . .
C50 C 0.5686(2) 0.7880(2) 0.54593(17) 0.0433(10) Uani 1 1 d . . . . .
H50 H 0.582118 0.757782 0.580663 0.052 Uiso 1 1 calc R U . . .
C52 C 0.5729(3) 1.0246(3) 0.3271(2) 0.0560(12) Uani 1 1 d . . . . .
H52 H 0.557856 0.995609 0.291678 0.067 Uiso 1 1 calc R U . . .
C53 C 0.5552(4) 0.5226(5) 0.0454(4) 0.0406(18) Uani 0.462(3) 1 d D U P A 1
H53 H 0.593365 0.537919 0.076271 0.049 Uiso 0.462(3) 1 calc R U P A 1
C54 C 0.5054(2) 0.8018(2) 0.51594(18) 0.0421(9) Uani 1 1 d . . . . .
H54 H 0.475234 0.781214 0.530113 0.051 Uiso 1 1 calc R U . . .
C55 C 0.4719(6) 0.3805(10) 0.1036(7) 0.090(3) Uani 0.462(3) 1 d D . P A 1
H55A H 0.485927 0.341052 0.133302 0.135 Uiso 0.462(3) 1 calc R U P A 1
H55B H 0.493560 0.425841 0.121578 0.135 Uiso 0.462(3) 1 calc R U P A 1
H55C H 0.482050 0.368033 0.068444 0.135 Uiso 0.462(3) 1 calc R U P A 1
C56 C 0.3738(8) 0.3356(10) 0.0440(9) 0.096(3) Uani 0.462(3) 1 d D . P A 1
H56A H 0.392494 0.286993 0.057898 0.115 Uiso 0.462(3) 1 calc R U P A 1
H56B H 0.375423 0.345651 0.004005 0.115 Uiso 0.462(3) 1 calc R U P A 1
C57 C 0.3064(7) 0.3394(10) 0.0416(6) 0.080(2) Uani 0.462(3) 1 d D . P A 1
H57A H 0.288685 0.387319 0.024437 0.095 Uiso 0.462(3) 1 calc R U P A 1
H57B H 0.281467 0.301528 0.013203 0.095 Uiso 0.462(3) 1 calc R U P A 1
C58 C 0.2358(8) 0.3339(10) 0.0946(9) 0.092(4) Uani 0.462(3) 1 d D . P A 1
H58A H 0.236983 0.337355 0.135830 0.138 Uiso 0.462(3) 1 calc R U P A 1
H58B H 0.212640 0.289863 0.075390 0.138 Uiso 0.462(3) 1 calc R U P A 1
H58C H 0.214371 0.376961 0.071685 0.138 Uiso 0.462(3) 1 calc R U P A 1
O11 O 0.5807(7) 0.2590(10) 0.1933(6) 0.122(3) Uani 0.5 1 d D U P B -1
O45 O 0.5678(5) 0.4150(6) 0.2164(5) 0.103(2) Uani 0.5 1 d D U P B -1
C3 C 0.5774(8) 0.1832(10) 0.1945(6) 0.102(4) Uani 0.5 1 d D U P B -1
H3A H 0.565521 0.164023 0.153586 0.153 Uiso 0.5 1 calc R U P B -1
H3B H 0.545609 0.168675 0.210919 0.153 Uiso 0.5 1 calc R U P B -1
H3C H 0.618719 0.163531 0.219999 0.153 Uiso 0.5 1 calc R U P B -1
C23 C 0.6076(9) 0.2851(9) 0.2557(7) 0.109(3) Uani 0.5 1 d D U P B -1
H23A H 0.649037 0.262182 0.278329 0.130 Uiso 0.5 1 calc R U P B -1
H23B H 0.578595 0.276542 0.277186 0.130 Uiso 0.5 1 calc R U P B -1
C25 C 0.6145(8) 0.3663(8) 0.2452(8) 0.100(3) Uani 0.5 1 d D U P B -1
H25A H 0.637057 0.387224 0.285707 0.119 Uiso 0.5 1 calc R U P B -1
H25B H 0.644355 0.368971 0.224064 0.119 Uiso 0.5 1 calc R U P B -1
C47 C 0.5274(7) 0.4323(8) 0.2458(7) 0.088(3) Uani 0.5 1 d D U P B -1
H47A H 0.490379 0.458203 0.218104 0.132 Uiso 0.5 1 calc R U P B -1
H47B H 0.549620 0.463624 0.280510 0.132 Uiso 0.5 1 calc R U P B -1
H47C H 0.513771 0.387467 0.259689 0.132 Uiso 0.5 1 calc R U P B -1
O11A O 0.5597(6) 0.2374(8) 0.2311(5) 0.122(3) Uani 0.5 1 d D . P C 2
O45A O 0.6321(5) 0.3805(6) 0.2913(5) 0.103(2) Uani 0.5 1 d D . P C 2
C3A C 0.5321(8) 0.1945(10) 0.1818(6) 0.102(4) Uani 0.5 1 d D . P C 2
H3AA H 0.509451 0.225277 0.146954 0.153 Uiso 0.5 1 calc R U P C 2
H3AB H 0.502225 0.161048 0.189216 0.153 Uiso 0.5 1 calc R U P C 2
H3AC H 0.564715 0.166397 0.173881 0.153 Uiso 0.5 1 calc R U P C 2
C23A C 0.6080(9) 0.2655(12) 0.2171(8) 0.109(3) Uani 0.5 1 d D . P C 2
H23C H 0.591002 0.298211 0.181763 0.130 Uiso 0.5 1 calc R U P C 2
H23D H 0.631712 0.225610 0.207048 0.130 Uiso 0.5 1 calc R U P C 2
C25A C 0.6550(8) 0.3112(7) 0.2756(7) 0.100(3) Uani 0.5 1 d D . P C 2
H25C H 0.666296 0.278698 0.311098 0.119 Uiso 0.5 1 calc R U P C 2
H25D H 0.694495 0.321695 0.268936 0.119 Uiso 0.5 1 calc R U P C 2
C47A C 0.6262(7) 0.4286(8) 0.2453(6) 0.088(3) Uani 0.5 1 d D . P C 2
H47D H 0.601528 0.405713 0.206593 0.132 Uiso 0.5 1 calc R U P C 2
H47E H 0.668265 0.441322 0.246102 0.132 Uiso 0.5 1 calc R U P C 2
H47F H 0.604545 0.472828 0.250332 0.132 Uiso 0.5 1 calc R U P C 2
O46A O 0.2438(4) 0.3193(5) 0.0451(4) 0.0794(16) Uani 0.538(3) 1 d D U P A 2
O47A O 0.3785(5) 0.2927(5) 0.0714(5) 0.099(2) Uani 0.538(3) 1 d D U P A 2
C55A C 0.4402(5) 0.3030(8) 0.1182(6) 0.090(3) Uani 0.538(3) 1 d D U P A 2
H55D H 0.438008 0.342166 0.145192 0.135 Uiso 0.538(3) 1 calc R U P A 2
H55E H 0.470745 0.316048 0.099943 0.135 Uiso 0.538(3) 1 calc R U P A 2
H55F H 0.453518 0.257633 0.141126 0.135 Uiso 0.538(3) 1 calc R U P A 2
C56A C 0.3493(7) 0.3582(7) 0.0496(8) 0.096(3) Uani 0.538(3) 1 d D U P A 2
H56C H 0.369528 0.381003 0.023754 0.115 Uiso 0.538(3) 1 calc R U P A 2
H56D H 0.354519 0.391602 0.083555 0.115 Uiso 0.538(3) 1 calc R U P A 2
C57A C 0.2819(6) 0.3470(8) 0.0146(6) 0.080(2) Uani 0.538(3) 1 d D U P A 2
H57C H 0.263766 0.394347 -0.003662 0.095 Uiso 0.538(3) 1 calc R U P A 2
H57D H 0.278119 0.313232 -0.018849 0.095 Uiso 0.538(3) 1 calc R U P A 2
C58A C 0.2296(8) 0.3741(8) 0.0800(7) 0.092(4) Uani 0.538(3) 1 d D U P A 2
H58D H 0.269094 0.394873 0.108457 0.138 Uiso 0.538(3) 1 calc R U P A 2
H58E H 0.205480 0.352686 0.102289 0.138 Uiso 0.538(3) 1 calc R U P A 2
H58F H 0.204573 0.412653 0.053390 0.138 Uiso 0.538(3) 1 calc R U P A 2

loop_
_atom_site_aniso_label
_atom_site_aniso_U_11
_atom_site_aniso_U_22
_atom_site_aniso_U_33
_atom_site_aniso_U_23
_atom_site_aniso_U_13
_atom_site_aniso_U_12
Tb1 0.03807(13) 0.01337(10) 0.01594(10) 0.000 0.01629(8) 0.000
Si02 0.0323(5) 0.0197(4) 0.0196(4) -0.0009(3) 0.0123(3) -0.0007(3)
Si03 0.0393(5) 0.0192(4) 0.0200(4) -0.0042(3) 0.0167(4) -0.0001(3)
O1 0.0393(13) 0.0215(11) 0.0269(11) -0.0048(9) 0.0196(10) -0.0053(10)
O2 0.0420(13) 0.0242(11) 0.0206(10) -0.0028(9) 0.0171(10) 0.0040(10)
O46 0.092(4) 0.081(4) 0.068(3) -0.007(3) 0.034(3) -0.007(3)
O47 0.105(5) 0.089(5) 0.096(5) -0.023(4) 0.031(4) -0.006(4)
N1 0.0317(14) 0.0201(12) 0.0230(12) -0.0031(10) 0.0145(11) -0.0009(11)
C1 0.0301(16) 0.0179(14) 0.0231(14) -0.0047(11) 0.0120(12) -0.0002(12)
C2 0.069(3) 0.057(3) 0.053(3) -0.002(2) 0.041(2) -0.026(2)
C4 0.050(2) 0.0282(17) 0.0225(15) -0.0018(13) 0.0156(15) 0.0089(15)
C5 0.0224(13) 0.0189(13) 0.0199(13) -0.0008(9) 0.0080(9) 0.0011(9)
C6 0.0307(16) 0.0242(15) 0.0254(15) -0.0038(12) 0.0123(13) -0.0010(13)
C7 0.054(3) 0.042(2) 0.058(3) -0.020(2) 0.028(2) -0.014(2)
C8 0.0431(19) 0.0206(15) 0.0263(15) 0.0008(12) 0.0195(14) 0.0058(13)
C9 0.141(5) 0.051(3) 0.032(2) -0.003(2) 0.008(3) 0.052(3)
C10 0.0353(18) 0.0261(16) 0.0258(16) -0.0064(13) 0.0072(13) 0.0076(14)
C12 0.0419(19) 0.0178(14) 0.0240(15) 0.0029(11) 0.0178(14) 0.0090(13)
C13 0.040(4) 0.040(4) 0.041(4) -0.006(3) 0.006(3) 0.008(3)
C14 0.0412(19) 0.0233(15) 0.0201(14) -0.0065(12) 0.0138(13) -0.0001(13)
C15 0.052(2) 0.043(2) 0.035(2) -0.0055(17) 0.0060(17) 0.0199(19)
C16 0.0295(16) 0.0282(16) 0.0276(16) 0.0014(13) 0.0155(13) 0.0009(13)
C17 0.081(3) 0.053(3) 0.0279(19) -0.0033(17) 0.026(2) -0.020(2)
C18 0.0444(19) 0.0200(15) 0.0180(14) 0.0007(11) 0.0152(13) 0.0047(13)
C19 0.083(4) 0.065(3) 0.041(2) -0.010(2) -0.001(2) 0.047(3)
C20 0.0293(16) 0.0194(14) 0.0209(14) -0.0062(11) 0.0090(12) 0.0022(12)
C21 0.0227(13) 0.0199(13) 0.0197(13) -0.0009(9) 0.0083(9) 0.0016(9)
C22 0.041(2) 0.0317(18) 0.0284(17) -0.0080(14) 0.0127(15) -0.0021(15)
C24 0.048(2) 0.0334(18) 0.0271(17) -0.0018(14) 0.0199(16) -0.0093(16)
C26 0.045(2) 0.0307(18) 0.0290(17) 0.0008(14) 0.0177(15) -0.0001(15)
C27 0.094(3) 0.0290(18) 0.0230(17) -0.0043(14) 0.0239(19) 0.001(2)
C28 0.052(2) 0.0252(17) 0.0281(17) 0.0004(13) 0.0129(16) 0.0101(16)
C29 0.047(2) 0.040(2) 0.042(2) -0.0037(17) 0.0153(18) 0.0207(18)
C30 0.0356(18) 0.0247(16) 0.0272(16) 0.0003(13) 0.0128(14) -0.0037(13)
C31 0.068(3) 0.0280(18) 0.0328(19) -0.0098(15) 0.0206(19) -0.0010(18)
C32 0.0327(17) 0.0276(16) 0.0233(15) -0.0052(13) 0.0074(13) 0.0033(13)
C33 0.153(5) 0.027(2) 0.0242(19) 0.0004(16) 0.025(3) 0.014(3)
C34 0.045(2) 0.0214(16) 0.0415(19) -0.0025(14) 0.0243(17) 0.0002(14)
C35 0.052(2) 0.038(2) 0.044(2) -0.0120(17) 0.0237(19) 0.0113(18)
C36 0.057(2) 0.0240(16) 0.0184(14) -0.0025(12) 0.0112(15) 0.0097(16)
C37 0.099(4) 0.067(3) 0.041(2) 0.001(2) 0.046(3) -0.028(3)
C38 0.050(2) 0.039(2) 0.0279(17) -0.0016(15) 0.0101(16) 0.0158(17)
C39 0.065(3) 0.039(2) 0.101(4) -0.023(3) 0.034(3) -0.018(2)
C40 0.0355(19) 0.041(2) 0.0344(18) -0.0011(15) 0.0172(15) -0.0096(16)
C41 0.112(5) 0.050(3) 0.113(5) 0.016(3) 0.080(5) -0.009(3)
C42 0.049(2) 0.037(2) 0.0277(18) -0.0051(15) 0.0041(16) 0.0055(17)
C43 0.069(4) 0.034(2) 0.131(6) 0.004(3) 0.052(4) -0.016(2)
C44 0.048(2) 0.0216(16) 0.0391(19) -0.0026(14) 0.0185(17) -0.0015(15)
C46 0.072(3) 0.035(2) 0.0236(17) -0.0022(15) 0.0153(18) 0.0092(19)
C48 0.048(2) 0.0319(18) 0.0319(18) -0.0102(15) 0.0165(16) 0.0030(16)
C50 0.068(3) 0.035(2) 0.0219(16) 0.0025(14) 0.0116(17) 0.0039(19)
C52 0.081(4) 0.042(2) 0.064(3) 0.003(2) 0.050(3) -0.006(2)
C53 0.036(4) 0.044(4) 0.036(4) -0.010(3) 0.007(3) 0.002(3)
C54 0.060(3) 0.038(2) 0.034(2) 0.0062(16) 0.0238(19) -0.0008(18)
C55 0.075(6) 0.105(7) 0.094(7) -0.019(6) 0.036(5) -0.023(5)
C56 0.123(7) 0.066(6) 0.093(5) -0.005(5) 0.034(6) -0.014(5)
C57 0.099(6) 0.069(4) 0.079(6) -0.004(5) 0.042(5) -0.008(5)
C58 0.116(7) 0.100(10) 0.077(7) -0.025(7) 0.056(6) -0.034(8)
O11 0.130(7) 0.151(6) 0.097(6) 0.012(5) 0.057(5) -0.031(5)
O45 0.111(5) 0.093(5) 0.132(6) 0.029(4) 0.077(5) 0.020(4)
C3 0.103(8) 0.158(10) 0.050(5) 0.010(6) 0.035(7) -0.002(9)
C23 0.124(7) 0.127(6) 0.114(7) 0.013(6) 0.090(6) -0.027(6)
C25 0.127(6) 0.090(6) 0.115(6) 0.025(5) 0.084(6) 0.020(5)
C47 0.095(7) 0.089(6) 0.090(6) 0.005(5) 0.046(6) -0.013(5)
O11A 0.130(7) 0.151(6) 0.097(6) 0.012(5) 0.057(5) -0.031(5)
O45A 0.111(5) 0.093(5) 0.132(6) 0.029(4) 0.077(5) 0.020(4)
C3A 0.103(8) 0.158(10) 0.050(5) 0.010(6) 0.035(7) -0.002(9)
C23A 0.124(7) 0.127(6) 0.114(7) 0.013(6) 0.090(6) -0.027(6)
C25A 0.127(6) 0.090(6) 0.115(6) 0.025(5) 0.084(6) 0.020(5)
C47A 0.095(7) 0.089(6) 0.090(6) 0.005(5) 0.046(6) -0.013(5)
O46A 0.092(4) 0.081(4) 0.068(3) -0.007(3) 0.034(3) -0.007(3)
O47A 0.105(5) 0.089(5) 0.096(5) -0.023(4) 0.031(4) -0.006(4)
C55A 0.075(6) 0.105(7) 0.094(7) -0.019(6) 0.036(5) -0.023(5)
C56A 0.123(7) 0.066(6) 0.093(5) -0.005(5) 0.034(6) -0.014(5)
C57A 0.099(6) 0.069(4) 0.079(6) -0.004(5) 0.042(5) -0.008(5)
C58A 0.116(7) 0.100(10) 0.077(7) -0.025(7) 0.056(6) -0.034(8)

loop_
_atom_type_symbol
_atom_type_description
_atom_type_scat_dispersion_real
_atom_type_scat_dispersion_imag
_atom_type_scat_source
C C 0.0033 0.0016 'International Tables Vol C Tables 4.2.6.8 and 6.1.1.4'
H H 0.0000 0.0000 'International Tables Vol C Tables 4.2.6.8 and 6.1.1.4'
N N 0.0061 0.0033 'International Tables Vol C Tables 4.2.6.8 and 6.1.1.4'
O O 0.0106 0.0060 'International Tables Vol C Tables 4.2.6.8 and 6.1.1.4'
Si Si 0.0817 0.0704 'International Tables Vol C Tables 4.2.6.8 and 6.1.1.4'
Tb Tb -0.1723 4.1537 'International Tables Vol C Tables 4.2.6.8 and 6.1.1.4'

loop_
_geom_angle_atom_site_label_1
_geom_angle_atom_site_label_2
_geom_angle_atom_site_label_3
_geom_angle
_geom_angle_site_symmetry_1
_geom_angle_site_symmetry_3
_geom_angle_publ_flag
O1 Tb1 O1 156.63(13) 2_655 . ?
O1 Tb1 N1 82.56(9) 2_655 . ?
O1 Tb1 N1 79.81(9) 2_655 2_655 ?
O1 Tb1 N1 79.81(9) . . ?
O1 Tb1 N1 82.56(9) . 2_655 ?
O2 Tb1 O1 96.88(9) . 2_655 ?
O2 Tb1 O1 98.03(9) 2_655 2_655 ?
O2 Tb1 O1 98.03(9) . . ?
O2 Tb1 O1 96.88(9) 2_655 . ?
O2 Tb1 O2 100.35(13) 2_655 . ?
O2 Tb1 N1 88.99(9) 2_655 . ?
O2 Tb1 N1 170.62(9) 2_655 2_655 ?
O2 Tb1 N1 170.62(9) . . ?
O2 Tb1 N1 88.98(9) . 2_655 ?
N1 Tb1 N1 81.69(12) . 2_655 ?
O1 Si02 C6 110.63(14) . . ?
O1 Si02 C16 108.70(14) . . ?
O1 Si02 C36 108.74(16) . . ?
C16 Si02 C6 109.15(15) . . ?
C36 Si02 C6 108.05(15) . . ?
C36 Si02 C16 111.57(16) . . ?
O2 Si03 C8 108.64(14) . . ?
O2 Si03 C14 109.69(13) . . ?
O2 Si03 C34 108.90(15) . . ?
C8 Si03 C14 108.56(15) . . ?
C34 Si03 C8 111.55(16) . . ?
C34 Si03 C14 109.48(17) . . ?
Si02 O1 Tb1 172.19(15) . . ?
Si03 O2 Tb1 176.69(16) . . ?
C58 O46 C57 118.7(12) . . ?
C56 O47 C55 109.6(11) . . ?
C12 N1 Tb1 116.9(2) . . ?
C12 N1 C32 117.1(3) . . ?
C32 N1 Tb1 125.5(2) . . ?
C10 C1 C20 121.6(3) . . ?
C18 C1 C10 117.2(3) . . ?
C18 C1 C20 121.1(3) . . ?
C37 C2 H2 120.0 . . ?
C37 C2 C40 119.9(4) . . ?
C40 C2 H2 120.0 . . ?
C8 C4 H4 119.1 . . ?
C38 C4 H4 119.1 . . ?
C38 C4 C8 121.9(3) . . ?
C20 C5 H5 119.4 . . ?
C21 C5 H5 119.4 5_665 . ?
C21 C5 C20 121.1(5) 5_665 . ?
C28 C6 Si02 120.5(3) . . ?
C28 C6 C30 116.9(3) . . ?
C30 C6 Si02 122.3(2) . . ?
C34 C7 H7 119.5 . . ?
C34 C7 C39 121.0(5) . . ?
C39 C7 H7 119.5 . . ?
C4 C8 Si03 120.0(2) . . ?
C4 C8 C48 117.3(3) . . ?
C48 C8 Si03 122.6(3) . . ?
C19 C9 H9 120.0 . . ?
C19 C9 C33 120.1(5) . . ?
C33 C9 H9 120.0 . . ?
C1 C10 H10 120.4 . . ?
C32 C10 C1 119.3(3) . . ?
C32 C10 H10 120.4 . . ?
N1 C12 H12 118.4 . . ?
N1 C12 C18 123.2(3) . . ?
C18 C12 H12 118.4 . . ?
C20 C13 H13 119.9 . . ?
C53 C13 H13 119.9 5_665 . ?
C53 C13 C20 120.2(7) 5_665 . ?
C22 C14 Si03 120.9(3) . . ?
C26 C14 Si03 120.9(3) . . ?
C26 C14 C22 117.8(3) . . ?
C19 C15 H15 119.2 . . ?
C19 C15 C36 121.7(5) . . ?
C36 C15 H15 119.2 . . ?
C24 C16 Si02 119.9(3) . . ?
C40 C16 Si02 122.0(3) . . ?
C40 C16 C24 118.0(3) . . ?
C24 C17 H17 120.0 . . ?
C37 C17 H17 120.0 . . ?
C37 C17 C24 120.0(4) . . ?
C1 C18 H18 120.2 . . ?
C12 C18 C1 119.7(3) . . ?
C12 C18 H18 120.2 . . ?
C9 C19 C15 119.6(6) . . ?
C9 C19 H19 120.2 . . ?
C15 C19 H19 120.2 . . ?
C5 C20 C1 120.5(3) . . ?
C5 C20 C21 118.5(4) . . ?
C13 C20 C1 120.7(4) . . ?
C21 C20 C1 121.0(3) . . ?
C53 C20 C1 120.5(4) . . ?
C53 C20 C13 118.7(5) . . ?
C5 C21 C20 120.4(5) 5_665 . ?
C5 C21 H21 119.8 5_665 . ?
C20 C21 H21 119.8 . . ?
C14 C22 H22 119.4 . . ?
C42 C22 C14 121.1(4) . . ?
C42 C22 H22 119.4 . . ?
C16 C24 H24 119.6 . . ?
C17 C24 C16 120.8(4) . . ?
C17 C24 H24 119.6 . . ?
C14 C26 H26 119.6 . . ?
C14 C26 C54 120.8(4) . . ?
C54 C26 H26 119.6 . . ?
C33 C27 H27 119.7 . . ?
C36 C27 H27 119.7 . . ?
C36 C27 C33 120.5(5) . . ?
C6 C28 H28 119.3 . . ?
C46 C28 C6 121.4(3) . . ?
C46 C28 H28 119.3 . . ?
C35 C29 H29 120.1 . . ?
C35 C29 C38 119.8(4) . . ?
C38 C29 H29 120.1 . . ?
C6 C30 H30 119.0 . . ?
C44 C30 C6 121.9(3) . . ?
C44 C30 H30 119.0 . . ?
C44 C31 H31 120.2 . . ?
C44 C31 C46 119.6(3) . . ?
C46 C31 H31 120.2 . . ?
N1 C32 C10 123.4(3) . . ?
N1 C32 H32 118.3 . . ?
C10 C32 H32 118.3 . . ?
C9 C33 C27 120.3(5) . . ?
C9 C33 H33 119.8 . . ?
C27 C33 H33 119.8 . . ?
C7 C34 Si03 122.6(3) . . ?
C7 C34 C52 117.1(4) . . ?
C52 C34 Si03 120.3(3) . . ?
C29 C35 H35 119.8 . . ?
C48 C35 C29 120.4(3) . . ?
C48 C35 H35 119.8 . . ?
C15 C36 Si02 121.7(3) . . ?
C27 C36 Si02 120.5(3) . . ?
C27 C36 C15 117.8(4) . . ?
C2 C37 C17 120.2(4) . . ?
C2 C37 H37 119.9 . . ?
C17 C37 H37 119.9 . . ?
C4 C38 C29 119.7(4) . . ?
C4 C38 H38 120.2 . . ?
C29 C38 H38 120.2 . . ?
C7 C39 H39 120.0 . . ?
C43 C39 C7 120.0(5) . . ?
C43 C39 H39 120.0 . . ?
C2 C40 C16 121.2(4) . . ?
C2 C40 H40 119.4 . . ?
C16 C40 H40 119.4 . . ?
C43 C41 H41 119.5 . . ?
C43 C41 C52 121.0(5) . . ?
C52 C41 H41 119.5 . . ?
C22 C42 H42 120.1 . . ?
C50 C42 C22 119.9(4) . . ?
C50 C42 H42 120.1 . . ?
C39 C43 H43 120.3 . . ?
C41 C43 C39 119.4(5) . . ?
C41 C43 H43 120.3 . . ?
C30 C44 H44 120.0 . . ?
C31 C44 C30 120.0(3) . . ?
C31 C44 H44 120.0 . . ?
C28 C46 H46 120.0 . . ?
C31 C46 C28 120.1(3) . . ?
C31 C46 H46 120.0 . . ?
C8 C48 H48 119.5 . . ?
C35 C48 C8 120.9(4) . . ?
C35 C48 H48 119.5 . . ?
C42 C50 H50 119.9 . . ?
C54 C50 C42 120.1(4) . . ?
C54 C50 H50 119.9 . . ?
C34 C52 H52 119.3 . . ?
C41 C52 C34 121.4(5) . . ?
C41 C52 H52 119.3 . . ?
C13 C53 H53 119.5 5_665 . ?
C20 C53 C13 121.1(7) . 5_665 ?
C20 C53 H53 119.5 . . ?
C26 C54 H54 119.9 . . ?
C50 C54 C26 120.3(4) . . ?
C50 C54 H54 119.9 . . ?
O47 C55 H55A 109.5 . . ?
O47 C55 H55B 109.5 . . ?
O47 C55 H55C 109.5 . . ?
H55A C55 H55B 109.5 . . ?
H55A C55 H55C 109.5 . . ?
H55B C55 H55C 109.5 . . ?
O47 C56 H56A 111.0 . . ?
O47 C56 H56B 111.0 . . ?
O47 C56 C57 103.8(13) . . ?
H56A C56 H56B 109.0 . . ?
C57 C56 H56A 111.0 . . ?
C57 C56 H56B 111.0 . . ?
O46 C57 C56 117.7(13) . . ?
O46 C57 H57A 107.9 . . ?
O46 C57 H57B 107.9 . . ?
C56 C57 H57A 107.9 . . ?
C56 C57 H57B 107.9 . . ?
H57A C57 H57B 107.2 . . ?
O46 C58 H58A 109.5 . . ?
O46 C58 H58B 109.5 . . ?
O46 C58 H58C 109.5 . . ?
H58A C58 H58B 109.5 . . ?
H58A C58 H58C 109.5 . . ?
H58B C58 H58C 109.5 . . ?
C3 O11 C23 108.0(13) . . ?
C25 O45 C47 115.7(12) . . ?
O11 C3 H3A 109.5 . . ?
O11 C3 H3B 109.5 . . ?
O11 C3 H3C 109.5 . . ?
H3A C3 H3B 109.5 . . ?
H3A C3 H3C 109.5 . . ?
H3B C3 H3C 109.5 . . ?
O11 C23 H23A 111.7 . . ?
O11 C23 H23B 111.7 . . ?
O11 C23 C25 100.4(14) . . ?
H23A C23 H23B 109.5 . . ?
C25 C23 H23A 111.7 . . ?
C25 C23 H23B 111.7 . . ?
O45 C25 C23 127.9(16) . . ?
O45 C25 H25A 105.3 . . ?
O45 C25 H25B 105.3 . . ?
C23 C25 H25A 105.3 . . ?
C23 C25 H25B 105.3 . . ?
H25A C25 H25B 106.0 . . ?
O45 C47 H47A 109.5 . . ?
O45 C47 H47B 109.5 . . ?
O45 C47 H47C 109.5 . . ?
H47A C47 H47B 109.5 . . ?
H47A C47 H47C 109.5 . . ?
H47B C47 H47C 109.5 . . ?
C3A O11A C23A 99.1(13) . . ?
C47A O45A C25A 106.5(11) . . ?
O11A C3A H3AA 109.5 . . ?
O11A C3A H3AB 109.5 . . ?
O11A C3A H3AC 109.5 . . ?
H3AA C3A H3AB 109.5 . . ?
H3AA C3A H3AC 109.5 . . ?
H3AB C3A H3AC 109.5 . . ?
O11A C23A H23C 110.1 . . ?
O11A C23A H23D 110.1 . . ?
O11A C23A C25A 108.1(14) . . ?
H23C C23A H23D 108.4 . . ?
C25A C23A H23C 110.1 . . ?
C25A C23A H23D 110.1 . . ?
O45A C25A C23A 118.5(15) . . ?
O45A C25A H25C 107.7 . . ?
O45A C25A H25D 107.7 . . ?
C23A C25A H25C 107.7 . . ?
C23A C25A H25D 107.7 . . ?
H25C C25A H25D 107.1 . . ?
O45A C47A H47D 109.5 . . ?
O45A C47A H47E 109.5 . . ?
O45A C47A H47F 109.5 . . ?
H47D C47A H47E 109.5 . . ?
H47D C47A H47F 109.5 . . ?
H47E C47A H47F 109.5 . . ?
C57A O46A C58A 111.4(10) . . ?
C56A O47A C55A 111.9(10) . . ?
O47A C55A H55D 109.5 . . ?
O47A C55A H55E 109.5 . . ?
O47A C55A H55F 109.5 . . ?
H55D C55A H55E 109.5 . . ?
H55D C55A H55F 109.5 . . ?
H55E C55A H55F 109.5 . . ?
O47A C56A H56C 109.5 . . ?
O47A C56A H56D 109.5 . . ?
O47A C56A C57A 110.5(12) . . ?
H56C C56A H56D 108.1 . . ?
C57A C56A H56C 109.5 . . ?
C57A C56A H56D 109.5 . . ?
O46A C57A C56A 117.9(12) . . ?
O46A C57A H57C 107.8 . . ?
O46A C57A H57D 107.8 . . ?
C56A C57A H57C 107.8 . . ?
C56A C57A H57D 107.8 . . ?
H57C C57A H57D 107.2 . . ?
O46A C58A H58D 109.5 . . ?
O46A C58A H58E 109.5 . . ?
O46A C58A H58F 109.5 . . ?
H58D C58A H58E 109.5 . . ?
H58D C58A H58F 109.5 . . ?
H58E C58A H58F 109.5 . . ?

loop_
_geom_bond_atom_site_label_1
_geom_bond_atom_site_label_2
_geom_bond_distance
_geom_bond_site_symmetry_2
_geom_bond_publ_flag
Tb1 O1 2.078(2) 2_655 ?
Tb1 O1 2.078(2) . ?
Tb1 O2 2.048(2) . ?
Tb1 O2 2.047(2) 2_655 ?
Tb1 N1 2.492(3) . ?
Tb1 N1 2.492(3) 2_655 ?
Si02 O1 1.614(3) . ?
Si02 C6 1.883(3) . ?
Si02 C16 1.877(3) . ?
Si02 C36 1.874(4) . ?
Si03 O2 1.621(2) . ?
Si03 C8 1.871(4) . ?
Si03 C14 1.883(3) . ?
Si03 C34 1.866(4) . ?
O46 C57 1.398(13) . ?
O46 C58 1.384(15) . ?
O47 C55 1.423(13) . ?
O47 C56 1.405(14) . ?
N1 C12 1.337(4) . ?
N1 C32 1.340(4) . ?
C1 C10 1.396(4) . ?
C1 C18 1.387(4) . ?
C1 C20 1.484(4) . ?
C2 H2 0.9500 . ?
C2 C37 1.376(7) . ?
C2 C40 1.393(5) . ?
C4 H4 0.9500 . ?
C4 C8 1.402(5) . ?
C4 C38 1.379(6) . ?
C5 H5 0.9500 . ?
C5 C20 1.387(6) . ?
C5 C21 1.384(7) 5_665 ?
C6 C28 1.400(5) . ?
C6 C30 1.401(5) . ?
C7 H7 0.9500 . ?
C7 C34 1.387(5) . ?
C7 C39 1.398(6) . ?
C8 C48 1.405(5) . ?
C9 H9 0.9500 . ?
C9 C19 1.371(10) . ?
C9 C33 1.382(10) . ?
C10 H10 0.9500 . ?
C10 C32 1.383(4) . ?
C12 H12 0.9500 . ?
C12 C18 1.385(4) . ?
C13 H13 0.9500 . ?
C13 C20 1.411(8) . ?
C13 C53 1.392(12) 5_665 ?
C14 C22 1.402(5) . ?
C14 C26 1.395(5) . ?
C15 H15 0.9500 . ?
C15 C19 1.396(6) . ?
C15 C36 1.395(6) . ?
C16 C24 1.401(5) . ?
C16 C40 1.394(5) . ?
C17 H17 0.9500 . ?
C17 C24 1.393(5) . ?
C17 C37 1.386(7) . ?
C18 H18 0.9500 . ?
C19 H19 0.9500 . ?
C20 C21 1.400(6) . ?
C20 C53 1.368(8) . ?
C21 H21 0.9500 . ?
C22 H22 0.9500 . ?
C22 C42 1.389(5) . ?
C24 H24 0.9500 . ?
C26 H26 0.9500 . ?
C26 C54 1.397(5) . ?
C27 H27 0.9500 . ?
C27 C33 1.402(7) . ?
C27 C36 1.390(6) . ?
C28 H28 0.9500 . ?
C28 C46 1.391(5) . ?
C29 H29 0.9500 . ?
C29 C35 1.386(6) . ?
C29 C38 1.389(5) . ?
C30 H30 0.9500 . ?
C30 C44 1.389(5) . ?
C31 H31 0.9500 . ?
C31 C44 1.378(5) . ?
C31 C46 1.391(6) . ?
C32 H32 0.9500 . ?
C33 H33 0.9500 . ?
C34 C52 1.398(6) . ?
C35 H35 0.9500 . ?
C35 C48 1.384(6) . ?
C37 H37 0.9500 . ?
C38 H38 0.9500 . ?
C39 H39 0.9500 . ?
C39 C43 1.379(9) . ?
C40 H40 0.9500 . ?
C41 H41 0.9500 . ?
C41 C43 1.358(9) . ?
C41 C52 1.375(7) . ?
C42 H42 0.9500 . ?
C42 C50 1.384(6) . ?
C43 H43 0.9500 . ?
C44 H44 0.9500 . ?
C46 H46 0.9500 . ?
C48 H48 0.9500 . ?
C50 H50 0.9500 . ?
C50 C54 1.373(6) . ?
C52 H52 0.9500 . ?
C53 H53 0.9500 . ?
C54 H54 0.9500 . ?
C55 H55A 0.9800 . ?
C55 H55B 0.9800 . ?
C55 H55C 0.9800 . ?
C56 H56A 0.9900 . ?
C56 H56B 0.9900 . ?
C56 C57 1.516(16) . ?
C57 H57A 0.9900 . ?
C57 H57B 0.9900 . ?
C58 H58A 0.9800 . ?
C58 H58B 0.9800 . ?
C58 H58C 0.9800 . ?
O11 C3 1.392(16) . ?
O11 C23 1.468(15) . ?
O45 C25 1.363(14) . ?
O45 C47 1.388(12) . ?
C3 H3A 0.9800 . ?
C3 H3B 0.9800 . ?
C3 H3C 0.9800 . ?
C23 H23A 0.9900 . ?
C23 H23B 0.9900 . ?
C23 C25 1.526(15) . ?
C25 H25A 0.9900 . ?
C25 H25B 0.9900 . ?
C47 H47A 0.9800 . ?
C47 H47B 0.9800 . ?
C47 H47C 0.9800 . ?
O11A C3A 1.361(14) . ?
O11A C23A 1.366(14) . ?
O45A C25A 1.475(13) . ?
O45A C47A 1.378(13) . ?
C3A H3AA 0.9800 . ?
C3A H3AB 0.9800 . ?
C3A H3AC 0.9800 . ?
C23A H23C 0.9900 . ?
C23A H23D 0.9900 . ?
C23A C25A 1.641(16) . ?
C25A H25C 0.9900 . ?
C25A H25D 0.9900 . ?
C47A H47D 0.9800 . ?
C47A H47E 0.9800 . ?
C47A H47F 0.9800 . ?
O46A C57A 1.421(12) . ?
O46A C58A 1.419(13) . ?
O47A C55A 1.446(12) . ?
O47A C56A 1.377(13) . ?
C55A H55D 0.9800 . ?
C55A H55E 0.9800 . ?
C55A H55F 0.9800 . ?
C56A H56C 0.9900 . ?
C56A H56D 0.9900 . ?
C56A C57A 1.465(14) . ?
C57A H57C 0.9900 . ?
C57A H57D 0.9900 . ?
C58A H58D 0.9800 . ?
C58A H58E 0.9800 . ?
C58A H58F 0.9800 . ?

loop_
_geom_torsion_atom_site_label_1
_geom_torsion_atom_site_label_2
_geom_torsion_atom_site_label_3
_geom_torsion_atom_site_label_4
_geom_torsion
_geom_torsion_site_symmetry_1
_geom_torsion_site_symmetry_2
_geom_torsion_site_symmetry_3
_geom_torsion_site_symmetry_4
_geom_torsion_publ_flag
Tb1 N1 C12 C18 171.4(3) . . . . ?
Tb1 N1 C32 C10 -170.4(3) . . . . ?
Si02 C6 C28 C46 175.3(3) . . . . ?
Si02 C6 C30 C44 -174.4(3) . . . . ?
Si02 C16 C24 C17 -176.3(4) . . . . ?
Si02 C16 C40 C2 175.5(4) . . . . ?
Si03 C8 C48 C35 -175.7(3) . . . . ?
Si03 C14 C22 C42 -172.7(3) . . . . ?
Si03 C14 C26 C54 173.3(3) . . . . ?
Si03 C34 C52 C41 178.0(5) . . . . ?
O1 Si02 C6 C28 -92.5(3) . . . . ?
O1 Si02 C6 C30 82.3(3) . . . . ?
O1 Si02 C16 C24 24.0(3) . . . . ?
O1 Si02 C16 C40 -152.2(3) . . . . ?
O1 Si02 C36 C15 -162.5(3) . . . . ?
O1 Si02 C36 C27 17.0(3) . . . . ?
O2 Si03 C8 C4 -1.1(3) . . . . ?
O2 Si03 C8 C48 176.0(3) . . . . ?
O2 Si03 C14 C22 76.7(3) . . . . ?
O2 Si03 C14 C26 -96.1(3) . . . . ?
O2 Si03 C34 C7 -161.6(3) . . . . ?
O2 Si03 C34 C52 20.8(4) . . . . ?
O47 C56 C57 O46 -57(2) . . . . ?
N1 C12 C18 C1 -0.1(5) . . . . ?
C1 C10 C32 N1 -0.5(6) . . . . ?
C1 C20 C21 C5 178.8(4) . . . 5_665 ?
C1 C20 C53 C13 179.9(7) . . . 5_665 ?
C4 C8 C48 C35 1.5(6) . . . . ?
C5 C20 C21 C5 -1.4(8) . . . 5_665 ?
C6 Si02 C16 C24 144.7(3) . . . . ?
C6 Si02 C16 C40 -31.4(3) . . . . ?
C6 Si02 C36 C15 77.4(3) . . . . ?
C6 Si02 C36 C27 -103.1(3) . . . . ?
C6 C28 C46 C31 -0.7(7) . . . . ?
C6 C30 C44 C31 -0.8(6) . . . . ?
C7 C34 C52 C41 0.2(8) . . . . ?
C7 C39 C43 C41 0.3(9) . . . . ?
C8 Si03 C14 C22 -164.7(3) . . . . ?
C8 Si03 C14 C26 22.5(3) . . . . ?
C8 Si03 C34 C7 78.5(4) . . . . ?
C8 Si03 C34 C52 -99.1(4) . . . . ?
C8 C4 C38 C29 0.1(6) . . . . ?
C10 C1 C18 C12 1.6(5) . . . . ?
C10 C1 C20 C5 -143.3(4) . . . . ?
C10 C1 C20 C13 136.8(6) . . . . ?
C10 C1 C20 C21 36.4(5) . . . . ?
C10 C1 C20 C53 -43.6(6) . . . . ?
C12 N1 C32 C10 1.9(5) . . . . ?
C13 C20 C53 C13 -0.5(14) . . . 5_665 ?
C14 Si03 C8 C4 -120.3(3) . . . . ?
C14 Si03 C8 C48 56.8(3) . . . . ?
C14 Si03 C34 C7 -41.7(4) . . . . ?
C14 Si03 C34 C52 140.7(4) . . . . ?
C14 C22 C42 C50 -0.6(6) . . . . ?
C14 C26 C54 C50 -0.5(6) . . . . ?
C16 Si02 C6 C28 147.9(3) . . . . ?
C16 Si02 C6 C30 -37.3(3) . . . . ?
C16 Si02 C36 C15 -42.6(3) . . . . ?
C16 Si02 C36 C27 136.9(3) . . . . ?
C18 C1 C10 C32 -1.3(5) . . . . ?
C18 C1 C20 C5 36.1(5) . . . . ?
C18 C1 C20 C13 -43.8(6) . . . . ?
C18 C1 C20 C21 -144.2(4) . . . . ?
C18 C1 C20 C53 135.8(6) . . . . ?
C19 C9 C33 C27 -0.3(7) . . . . ?
C19 C15 C36 Si02 178.8(3) . . . . ?
C19 C15 C36 C27 -0.7(6) . . . . ?
C20 C1 C10 C32 178.1(3) . . . . ?
C20 C1 C18 C12 -177.9(3) . . . . ?
C21 C5 C20 C1 -178.8(4) 5_665 . . . ?
C21 C5 C20 C21 1.5(8) 5_665 . . . ?
C22 C14 C26 C54 0.2(5) . . . . ?
C22 C42 C50 C54 0.2(6) . . . . ?
C24 C16 C40 C2 -0.7(6) . . . . ?
C24 C17 C37 C2 0.1(9) . . . . ?
C26 C14 C22 C42 0.3(5) . . . . ?
C28 C6 C30 C44 0.6(5) . . . . ?
C29 C35 C48 C8 -0.5(6) . . . . ?
C30 C6 C28 C46 0.2(6) . . . . ?
C32 N1 C12 C18 -1.7(5) . . . . ?
C33 C9 C19 C15 0.7(7) . . . . ?
C33 C27 C36 Si02 -178.4(3) . . . . ?
C33 C27 C36 C15 1.1(5) . . . . ?
C34 Si03 C8 C4 119.0(3) . . . . ?
C34 Si03 C8 C48 -63.9(3) . . . . ?
C34 Si03 C14 C22 -42.7(3) . . . . ?
C34 Si03 C14 C26 144.5(3) . . . . ?
C34 C7 C39 C43 -0.8(8) . . . . ?
C35 C29 C38 C4 0.9(7) . . . . ?
C36 Si02 C6 C28 26.4(4) . . . . ?
C36 Si02 C6 C30 -158.8(3) . . . . ?
C36 Si02 C16 C24 -96.0(3) . . . . ?
C36 Si02 C16 C40 87.9(3) . . . . ?
C36 C15 C19 C9 -0.2(7) . . . . ?
C36 C27 C33 C9 -0.6(6) . . . . ?
C37 C2 C40 C16 1.1(8) . . . . ?
C37 C17 C24 C16 0.3(7) . . . . ?
C38 C4 C8 Si03 176.0(3) . . . . ?
C38 C4 C8 C48 -1.3(5) . . . . ?
C38 C29 C35 C48 -0.7(7) . . . . ?
C39 C7 C34 Si03 -177.2(4) . . . . ?
C39 C7 C34 C52 0.5(7) . . . . ?
C40 C2 C37 C17 -0.8(9) . . . . ?
C40 C16 C24 C17 -0.1(6) . . . . ?
C42 C50 C54 C26 0.3(6) . . . . ?
C43 C41 C52 C34 -0.7(10) . . . . ?
C44 C31 C46 C28 0.5(7) . . . . ?
C46 C31 C44 C30 0.2(7) . . . . ?
C52 C41 C43 C39 0.4(10) . . . . ?
C53 C13 C20 C1 -179.9(7) 5_665 . . . ?
C53 C13 C20 C53 0.5(13) 5_665 . . . ?
C55 O47 C56 C57 165.4(14) . . . . ?
C58 O46 C57 C56 179.9(15) . . . . ?
O11 C23 C25 O45 62(2) . . . . ?
C3 O11 C23 C25 173.9(14) . . . . ?
C47 O45 C25 C23 69(2) . . . . ?
O11A C23A C25A O45A -70(2) . . . . ?
C3A O11A C23A C25A -172.1(15) . . . . ?
C47A O45A C25A C23A -66.9(16) . . . . ?
O47A C56A C57A O46A 63.4(19) . . . . ?
C55A O47A C56A C57A -165.1(12) . . . . ?
C58A O46A C57A C56A 76.9(16) . . . . ?
